data_2215463
loop_
_publ_author_name
'Ying-Qian Xu'
'Jun-Yi Hu'

_publ_section_title
;
 2,6-Dimethylquinoline
;
_journal_coeditor_code EZ2096
_journal_issue 10
_journal_name_full 'Acta Crystallographica Section E'
_journal_page_first o3993
_journal_page_last o3993
_journal_paper_doi 10.1107/S1600536807043139
_journal_volume 63
_journal_year 2007
_chemical_formula_iupac 'C11 H11 N'
_chemical_formula_moiety 'C11 H11 N'
_chemical_formula_sum 'C11 H11 N'
_chemical_formula_weight 157.21
_chemical_melting_point 328
_chemical_name_systematic
;
2,6-dimethylquinoline
;
_space_group_IT_number 19
_symmetry_cell_setting orthorhombic
_symmetry_space_group_name_Hall 'P 2ac 2ab'
_symmetry_space_group_name_H-M 'P 21 21 21'
_atom_sites_solution_hydrogens geom
_atom_sites_solution_primary direct
_atom_sites_solution_secondary difmap
_cell_angle_alpha 90.00
_cell_angle_beta 90.00
_cell_angle_gamma 90.00
_cell_formula_units_Z 4
_cell_length_a 5.9497(3)
_cell_length_b 10.6987(8)
_cell_length_c 13.4021(12)
_cell_measurement_reflns_used 2085
_cell_measurement_temperature 113(2)
_cell_measurement_theta_max 25.0
_cell_measurement_theta_min 3.0
_cell_volume 853.10(11)
_computing_cell_refinement 'CrystalClear (Molecular Structure Corporation & Rigaku, 1999)'
_computing_data_collection 'CrystalClear (Molecular Structure Corporation & Rigaku, 1999)'
_computing_data_reduction 'CrystalClear (Molecular Structure Corporation & Rigaku, 1999)'
_computing_molecular_graphics 'SHELXTL (Bruker, 1997)'
_computing_publication_material 'SHELXTL (Bruker, 1997)'
_computing_structure_refinement 'SHELXL97 (Sheldrick, 1997)'
_computing_structure_solution 'SHELXS97 (Sheldrick, 1997)'
_diffrn_ambient_temperature 113(2)
_diffrn_detector_area_resol_mean 7.31
_diffrn_measured_fraction_theta_full 0.999
_diffrn_measured_fraction_theta_max 0.999
_diffrn_measurement_device_type 'Rigaku Saturn'
_diffrn_measurement_method '\w scans'
_diffrn_radiation_monochromator confocal
_diffrn_radiation_source 'rotating anode'
_diffrn_radiation_type 'Mo K\a'
_diffrn_radiation_wavelength 0.71070
_diffrn_reflns_av_R_equivalents 0.0483
_diffrn_reflns_av_sigmaI/netI 0.0252
_diffrn_reflns_limit_h_max 7
_diffrn_reflns_limit_h_min -7
_diffrn_reflns_limit_k_max 14
_diffrn_reflns_limit_k_min -14
_diffrn_reflns_limit_l_max 17
_diffrn_reflns_limit_l_min -17
_diffrn_reflns_number 10784
_diffrn_reflns_theta_full 27.87
_diffrn_reflns_theta_max 27.87
_diffrn_reflns_theta_min 2.44
_exptl_absorpt_coefficient_mu 0.072
_exptl_absorpt_correction_T_max 0.9900
_exptl_absorpt_correction_T_min 0.9858
_exptl_absorpt_correction_type multi-scan
_exptl_absorpt_process_details '(Crystalclear; Molecular Structure Corporation & Rigaku, 1999)'
_exptl_crystal_colour colourless
_exptl_crystal_density_diffrn 1.224
_exptl_crystal_density_method 'not measured'
_exptl_crystal_description plate
_exptl_crystal_F_000 336
_exptl_crystal_size_max 0.20
_exptl_crystal_size_mid 0.16
_exptl_crystal_size_min 0.14
_refine_diff_density_max 0.185
_refine_diff_density_min -0.138
_refine_ls_abs_structure_details 'None, Friedel Pairs merged'
_refine_ls_extinction_coef 0.046(7)
_refine_ls_extinction_expression Fc^*^=kFc[1+0.001xFc^2^\l^3^/sin(2\q)]^-1/4^
_refine_ls_extinction_method SHELXL97
_refine_ls_goodness_of_fit_ref 1.147
_refine_ls_hydrogen_treatment constr
_refine_ls_matrix_type full
_refine_ls_number_parameters 111
_refine_ls_number_reflns 1202
_refine_ls_number_restraints 0
_refine_ls_restrained_S_all 1.147
_refine_ls_R_factor_all 0.0456
_refine_ls_R_factor_gt 0.0411
_refine_ls_shift/su_max 0.000
_refine_ls_shift/su_mean 0.000
_refine_ls_structure_factor_coef Fsqd
_refine_ls_weighting_details 'w=1/[\s^2^(Fo^2^)+(0.0508P)^2^+0.0963P] where P=(Fo^2^+2Fc^2^)/3'
_refine_ls_weighting_scheme calc
_refine_ls_wR_factor_gt 0.0990
_refine_ls_wR_factor_ref 0.1015
_reflns_number_gt 1098
_reflns_number_total 1202
_reflns_threshold_expression I>2\s(I)
_cod_data_source_file ez2096.cif
_cod_data_source_block I
_cod_database_code 2215463
_cod_database_fobs_code 2215463

loop_
_symmetry_equiv_pos_as_xyz
'x, y, z'
'x+1/2, -y+1/2, -z'
'-x, y+1/2, -z+1/2'
'-x+1/2, -y, z+1/2'

loop_
_atom_site_type_symbol
_atom_site_label
_atom_site_fract_x
_atom_site_fract_y
_atom_site_fract_z
_atom_site_U_iso_or_equiv
_atom_site_adp_type
_atom_site_calc_flag
_atom_site_refinement_flags
_atom_site_occupancy
N N1 1.0066(2) 0.52180(13) 0.07529(10) 0.0232(4) Uani d . 1
C C1 0.9191(3) 0.46134(15) -0.00134(13) 0.0226(4) Uani d . 1
C C2 0.7025(3) 0.48864(16) -0.04071(13) 0.0228(4) Uani d . 1
H H2 0.6453 0.4420 -0.0954 0.027 Uiso calc R 1
C C3 0.5771(3) 0.58242(15) 0.00067(12) 0.0216(4) Uani d . 1
H H3 0.4325 0.6019 -0.0251 0.026 Uiso calc R 1
C C4 0.6660(3) 0.65016(15) 0.08253(12) 0.0192(4) Uani d . 1
C C5 0.8820(3) 0.61591(15) 0.11774(12) 0.0201(4) Uani d . 1
C C6 0.9720(3) 0.68026(16) 0.20107(13) 0.0240(4) Uani d . 1
H H6 1.1162 0.6582 0.2259 0.029 Uiso calc R 1
C C7 0.8528(3) 0.77392(17) 0.24591(13) 0.0258(4) Uani d . 1
H H7 0.9168 0.8167 0.3011 0.031 Uiso calc R 1
C C8 0.6361(3) 0.80873(15) 0.21201(13) 0.0231(4) Uani d . 1
C C9 0.5470(3) 0.74754(15) 0.13096(12) 0.0211(4) Uani d . 1
H H9 0.4028 0.7710 0.1070 0.025 Uiso calc R 1
C C10 1.0594(4) 0.35966(16) -0.04720(15) 0.0314(5) Uani d . 1
H H10A 1.2025 0.3532 -0.0113 0.047 Uiso calc PR 0.50
H H10B 1.0884 0.3796 -0.1174 0.047 Uiso calc PR 0.50
H H10C 0.9789 0.2800 -0.0428 0.047 Uiso calc PR 0.50
H H10D 0.9774 0.3220 -0.1030 0.047 Uiso calc PR 0.50
H H10E 1.0914 0.2956 0.0031 0.047 Uiso calc PR 0.50
H H10F 1.2010 0.3952 -0.0716 0.047 Uiso calc PR 0.50
C C11 0.5081(4) 0.90984(16) 0.26553(14) 0.0306(5) Uani d . 1
H H11A 0.5989 0.9418 0.3209 0.046 Uiso calc PR 0.50
H H11B 0.3671 0.8755 0.2915 0.046 Uiso calc PR 0.50
H H11C 0.4749 0.9780 0.2190 0.046 Uiso calc PR 0.50
H H11D 0.3617 0.9217 0.2334 0.046 Uiso calc PR 0.50
H H11E 0.5935 0.9881 0.2627 0.046 Uiso calc PR 0.50
H H11F 0.4857 0.8856 0.3353 0.046 Uiso calc PR 0.50

loop_
_atom_site_aniso_label
_atom_site_aniso_U_11
_atom_site_aniso_U_22
_atom_site_aniso_U_33
_atom_site_aniso_U_12
_atom_site_aniso_U_13
_atom_site_aniso_U_23
N1 0.0235(7) 0.0234(7) 0.0227(7) 0.0014(7) 0.0019(6) 0.0027(6)
C1 0.0255(9) 0.0203(8) 0.0220(8) -0.0001(7) 0.0037(7) 0.0034(7)
C2 0.0262(9) 0.0208(8) 0.0213(9) -0.0043(8) 0.0002(7) 0.0000(7)
C3 0.0189(8) 0.0243(8) 0.0218(8) -0.0024(7) 0.0001(7) 0.0023(7)
C4 0.0199(8) 0.0193(8) 0.0185(8) -0.0021(7) 0.0019(7) 0.0029(7)
C5 0.0198(8) 0.0204(8) 0.0200(8) -0.0005(7) 0.0023(7) 0.0039(7)
C6 0.0211(9) 0.0305(9) 0.0205(9) -0.0022(8) -0.0020(7) 0.0027(7)
C7 0.0285(10) 0.0270(9) 0.0219(9) -0.0045(8) -0.0014(8) -0.0006(7)
C8 0.0278(9) 0.0202(8) 0.0213(9) -0.0017(7) 0.0048(8) 0.0014(7)
C9 0.0196(8) 0.0213(8) 0.0225(8) 0.0002(7) 0.0028(7) 0.0035(7)
C10 0.0348(11) 0.0266(9) 0.0327(10) 0.0047(9) 0.0031(9) -0.0022(8)
C11 0.0381(10) 0.0259(9) 0.0279(10) 0.0033(9) 0.0055(8) -0.0024(7)

loop_
_atom_type_symbol
_atom_type_description
_atom_type_scat_dispersion_real
_atom_type_scat_dispersion_imag
_atom_type_scat_source
C C 0.0033 0.0000
; International Tables
Vol. C, Tables 4.2.6.8 and 6.1.1.4
;
H H 0.0000 0.0000
; International Tables
Vol. C, Tables 4.2.6.8 and 6.1.1.4
;
N N 0.0061 0.00000
; International Tables
Vol. C, Tables 4.2.6.8 and 6.1.1.4
;

loop_
_geom_angle_atom_site_label_1
_geom_angle_atom_site_label_2
_geom_angle_atom_site_label_3
_geom_angle
C1 N1 C5 117.92(15)
N1 C1 C2 123.02(16)
N1 C1 C10 116.98(16)
C2 C1 C10 120.00(17)
C3 C2 C1 119.62(17)
C3 C2 H2 120.2
C1 C2 H2 120.2
C2 C3 C4 119.05(17)
C2 C3 H3 120.5
C4 C3 H3 120.5
C9 C4 C3 122.98(15)
C9 C4 C5 119.38(15)
C3 C4 C5 117.63(15)
N1 C5 C6 118.59(16)
N1 C5 C4 122.76(16)
C6 C5 C4 118.65(15)
C7 C6 C5 120.43(17)
C7 C6 H6 119.8
C5 C6 H6 119.8
C6 C7 C8 121.59(17)
C6 C7 H7 119.2
C8 C7 H7 119.2
C9 C8 C7 118.64(16)
C9 C8 C11 121.58(17)
C7 C8 C11 119.77(17)
C8 C9 C4 121.29(16)
C8 C9 H9 119.4
C4 C9 H9 119.4
C1 C10 H10A 109.5
C1 C10 H10B 109.5
H10A C10 H10B 109.5
C1 C10 H10C 109.5
H10A C10 H10C 109.5
H10B C10 H10C 109.5
C1 C10 H10D 109.5
H10A C10 H10D 141.1
H10B C10 H10D 56.3
H10C C10 H10D 56.3
C1 C10 H10E 109.5
H10A C10 H10E 56.3
H10B C10 H10E 141.1
H10C C10 H10E 56.3
H10D C10 H10E 109.5
C1 C10 H10F 109.5
H10A C10 H10F 56.3
H10B C10 H10F 56.3
H10C C10 H10F 141.1
H10D C10 H10F 109.5
H10E C10 H10F 109.5
C8 C11 H11A 109.5
C8 C11 H11B 109.5
H11A C11 H11B 109.5
C8 C11 H11C 109.5
H11A C11 H11C 109.5
H11B C11 H11C 109.5
C8 C11 H11D 109.5
H11A C11 H11D 141.1
H11B C11 H11D 56.3
H11C C11 H11D 56.3
C8 C11 H11E 109.5
H11A C11 H11E 56.3
H11B C11 H11E 141.1
H11C C11 H11E 56.3
H11D C11 H11E 109.5
C8 C11 H11F 109.5
H11A C11 H11F 56.3
H11B C11 H11F 56.3
H11C C11 H11F 141.1
H11D C11 H11F 109.5
H11E C11 H11F 109.5

loop_
_geom_bond_atom_site_label_1
_geom_bond_atom_site_label_2
_geom_bond_distance
N1 C1 1.321(2)
N1 C5 1.374(2)
C1 C2 1.423(2)
C1 C10 1.503(2)
C2 C3 1.368(2)
C2 H2 0.9500
C3 C4 1.417(2)
C3 H3 0.9500
C4 C9 1.417(2)
C4 C5 1.418(2)
C5 C6 1.417(2)
C6 C7 1.367(2)
C6 H6 0.9500
C7 C8 1.417(3)
C7 H7 0.9500
C8 C9 1.375(2)
C8 C11 1.505(2)
C9 H9 0.9500
C10 H10A 0.9800
C10 H10B 0.9800
C10 H10C 0.9800
C10 H10D 0.9800
C10 H10E 0.9800
C10 H10F 0.9800
C11 H11A 0.9800
C11 H11B 0.9800
C11 H11C 0.9800
C11 H11D 0.9800
C11 H11E 0.9800
C11 H11F 0.9800

loop_
_geom_torsion_atom_site_label_1
_geom_torsion_atom_site_label_2
_geom_torsion_atom_site_label_3
_geom_torsion_atom_site_label_4
_geom_torsion
C5 N1 C1 C2 -0.6(2)
C5 N1 C1 C10 179.40(14)
N1 C1 C2 C3 0.8(2)
C10 C1 C2 C3 -179.16(15)
C1 C2 C3 C4 -0.3(2)
C2 C3 C4 C9 -179.10(15)
C2 C3 C4 C5 -0.4(2)
C1 N1 C5 C6 178.96(15)
C1 N1 C5 C4 -0.2(2)
C9 C4 C5 N1 179.40(14)
C3 C4 C5 N1 0.6(2)
C9 C4 C5 C6 0.3(2)
C3 C4 C5 C6 -178.47(15)
N1 C5 C6 C7 -179.55(15)
C4 C5 C6 C7 -0.4(2)
C5 C6 C7 C8 0.8(3)
C6 C7 C8 C9 -1.1(3)
C6 C7 C8 C11 178.20(16)
C7 C8 C9 C4 1.0(2)
C11 C8 C9 C4 -178.31(15)
C3 C4 C9 C8 178.10(15)
C5 C4 C9 C8 -0.6(2)
